data_7134340
loop_
_publ_author_name
'Hemamalini, Vijayakumar'
'Senthil, Maheswaran'
'Shankar, Bhaskaran'
'Ramesh, Subburethinam'

_publ_section_title
;
 Serendipitous pathway to naphtho[2,1-b]furan and its thioether enabled by
 triflic acid and thiol-mediated reaction
;
_journal_issue 34
_journal_name_full 'Chemical Communications'
_journal_page_first 6356
_journal_page_last 6359
_journal_paper_doi 10.1039/D5CC00753D
_journal_volume 61
_journal_year 2025
_chemical_formula_moiety 'C25 H18 O2 S'
_chemical_formula_sum 'C25 H18 O2 S'
_chemical_formula_weight 382.45
_space_group_crystal_system triclinic
_space_group_IT_number 2
_space_group_name_Hall '-P 1'
_space_group_name_H-M_alt 'P -1'
_atom_sites_solution_hydrogens geom
_audit_creation_method SHELXL-2018/3
_audit_update_record
;
2025-02-03 deposited with the CCDC.	2025-03-20 downloaded from the CCDC.
;
_cell_angle_alpha 111.406(3)
_cell_angle_beta 97.093(2)
_cell_angle_gamma 111.432(3)
_cell_formula_units_Z 2
_cell_length_a 9.4203(3)
_cell_length_b 10.4873(3)
_cell_length_c 11.2604(3)
_cell_measurement_reflns_used 5680
_cell_measurement_temperature 100(2)
_cell_measurement_theta_max 30.6430
_cell_measurement_theta_min 3.1160
_cell_volume 920.79(6)
_computing_cell_refinement 'CrysAlisPro 1.171.39.29d (Rigaku OD, 2017)'
_computing_data_collection 'CrysAlisPro 1.171.39.29d (Rigaku OD, 2017)'
_computing_data_reduction 'CrysAlisPro 1.171.39.29d (Rigaku OD, 2017)'
_computing_molecular_graphics 'ORTEP-3 (Farrugia, 1997)'
_computing_publication_material 'SHELXL-97 (Sheldrick, 2008)'
_computing_structure_refinement 'SHELXL-2018/3 (Sheldrick, 2018)'
_computing_structure_solution 'SHELXS-97 (Sheldrick 2008)'
_diffrn_ambient_temperature 100(2)
_diffrn_measured_fraction_theta_full 0.961
_diffrn_measured_fraction_theta_max 0.961
_diffrn_measurement_device_type 'XtaLAB AFC12 (RINC): Kappa single'
_diffrn_measurement_method '\w scans'
_diffrn_radiation_type MoK\a
_diffrn_radiation_wavelength 0.71073
_diffrn_reflns_av_R_equivalents 0.0997
_diffrn_reflns_av_unetI/netI 0.1109
_diffrn_reflns_Laue_measured_fraction_full 0.961
_diffrn_reflns_Laue_measured_fraction_max 0.961
_diffrn_reflns_limit_h_max 10
_diffrn_reflns_limit_h_min -10
_diffrn_reflns_limit_k_max 12
_diffrn_reflns_limit_k_min -10
_diffrn_reflns_limit_l_max 13
_diffrn_reflns_limit_l_min -12
_diffrn_reflns_number 7251
_diffrn_reflns_point_group_measured_fraction_full 0.961
_diffrn_reflns_point_group_measured_fraction_max 0.961
_diffrn_reflns_theta_full 24.405
_diffrn_reflns_theta_max 24.405
_diffrn_reflns_theta_min 3.424
_exptl_absorpt_coefficient_mu 0.195
_exptl_absorpt_correction_T_max 1.00000
_exptl_absorpt_correction_T_min 0.21708
_exptl_absorpt_correction_type multi-scan
_exptl_absorpt_process_details
;
CrysAlisPro 1.171.39.29d (Rigaku Oxford Diffraction, 2017)
Empirical absorption correction using spherical harmonics,
 implemented in SCALE3 ABSPACK scaling algorithm.
;
_exptl_crystal_colour Yellow
_exptl_crystal_density_diffrn 1.379
_exptl_crystal_description Block
_exptl_crystal_F_000 400
_exptl_crystal_size_max 0.100
_exptl_crystal_size_mid 0.080
_exptl_crystal_size_min 0.060
_refine_diff_density_max 0.357
_refine_diff_density_min -0.439
_refine_diff_density_rms 0.086
_refine_ls_extinction_method none
_refine_ls_goodness_of_fit_ref 0.969
_refine_ls_hydrogen_treatment constr
_refine_ls_matrix_type full
_refine_ls_number_parameters 254
_refine_ls_number_reflns 2897
_refine_ls_number_restraints 0
_refine_ls_restrained_S_all 0.969
_refine_ls_R_factor_all 0.0634
_refine_ls_R_factor_gt 0.0538
_refine_ls_shift/su_max 0.000
_refine_ls_shift/su_mean 0.000
_refine_ls_structure_factor_coef Fsqd
_refine_ls_weighting_details 'w=1/[\s^2^(Fo^2^)+(0.1068P)^2^+0.1514P] where P=(Fo^2^+2Fc^2^)/3'
_refine_ls_weighting_scheme calc
_refine_ls_wR_factor_gt 0.1456
_refine_ls_wR_factor_ref 0.1494
_reflns_Friedel_coverage 0.000
_reflns_number_gt 2530
_reflns_number_total 2897
_reflns_threshold_expression 'I > 2\s(I)'
_cod_data_source_file d5cc00753d2.cif
_cod_data_source_block VH317
_cod_depositor_comments 'Adding full bibliography for 7134340--7134341.cif.'
_cod_original_cell_volume 920.78(5)
_cod_database_code 7134340
_shelx_shelxl_version_number 2018/3
_shelx_space_group_comment
;
The symmetry employed for this shelxl refinement is uniquely defined
by the following loop, which should always be used as a source of
symmetry information in preference to the above space-group names.
They are only intended as comments.
;
_shelx_estimated_absorpt_t_min 0.981
_shelx_estimated_absorpt_t_max 0.988

loop_
_space_group_symop_operation_xyz
'x, y, z'
'-x, -y, -z'

loop_
_atom_site_label
_atom_site_type_symbol
_atom_site_fract_x
_atom_site_fract_y
_atom_site_fract_z
_atom_site_U_iso_or_equiv
_atom_site_adp_type
_atom_site_occupancy
_atom_site_site_symmetry_order
_atom_site_calc_flag
_atom_site_refinement_flags_posn
_atom_site_refinement_flags_adp
_atom_site_refinement_flags_occupancy
_atom_site_disorder_assembly
_atom_site_disorder_group
S1 S 0.80650(6) 0.52567(5) 0.18959(5) 0.0154(2) Uani 1 1 d . . . . .
O1 O 0.72006(16) 0.88279(15) 0.25970(14) 0.0167(4) Uani 1 1 d . . . . .
O2 O 0.21688(17) 0.07974(15) 0.02159(15) 0.0205(4) Uani 1 1 d . . . . .
C1 C 1.0519(3) 1.0351(2) 0.2796(2) 0.0199(5) Uani 1 1 d . . . . .
H1 H 0.983176 1.054223 0.226591 0.024 Uiso 1 1 calc R U . . .
C2 C 1.2145(3) 1.1292(2) 0.3265(2) 0.0240(5) Uani 1 1 d . . . . .
H2 H 1.256582 1.212940 0.305666 0.029 Uiso 1 1 calc R U . . .
C3 C 1.3166(3) 1.1029(2) 0.4035(2) 0.0236(5) Uani 1 1 d . . . . .
H3 H 1.428164 1.167657 0.434847 0.028 Uiso 1 1 calc R U . . .
C4 C 1.2541(3) 0.9803(2) 0.4348(2) 0.0216(5) Uani 1 1 d . . . . .
H4 H 1.323266 0.961883 0.488085 0.026 Uiso 1 1 calc R U . . .
C5 C 1.0924(2) 0.8860(2) 0.3885(2) 0.0184(5) Uani 1 1 d . . . . .
H5 H 1.051083 0.802840 0.410105 0.022 Uiso 1 1 calc R U . . .
C6 C 0.9883(3) 0.9111(2) 0.3101(2) 0.0169(5) Uani 1 1 d . . . . .
C7 C 0.8177(2) 0.8121(2) 0.2632(2) 0.0155(5) Uani 1 1 d . . . . .
C8 C 0.7271(2) 0.6583(2) 0.2209(2) 0.0154(5) Uani 1 1 d . . . . .
C9 C 0.5618(2) 0.6305(2) 0.1916(2) 0.0147(5) Uani 1 1 d . . . . .
C10 C 0.5665(2) 0.7717(2) 0.2192(2) 0.0158(5) Uani 1 1 d . . . . .
C11 C 0.4315(3) 0.7999(2) 0.2094(2) 0.0193(5) Uani 1 1 d . . . . .
H11 H 0.440281 0.899426 0.230718 0.023 Uiso 1 1 calc R U . . .
C12 C 0.2867(3) 0.6756(2) 0.1674(2) 0.0182(5) Uani 1 1 d . . . . .
H12 H 0.192405 0.689578 0.160589 0.022 Uiso 1 1 calc R U . . .
C13 C 0.2731(2) 0.5260(2) 0.1336(2) 0.0171(5) Uani 1 1 d . . . . .
C14 C 0.4115(2) 0.5000(2) 0.1447(2) 0.0147(5) Uani 1 1 d . . . . .
C15 C 0.3950(2) 0.3498(2) 0.1081(2) 0.0153(5) Uani 1 1 d . . . . .
H15 H 0.487146 0.332423 0.115875 0.018 Uiso 1 1 calc R U . . .
C16 C 0.2459(3) 0.2296(2) 0.0613(2) 0.0166(5) Uani 1 1 d . . . . .
C17 C 0.1073(3) 0.2530(2) 0.0505(2) 0.0192(5) Uani 1 1 d . . . . .
H17 H 0.004573 0.168960 0.018741 0.023 Uiso 1 1 calc R U . . .
C18 C 0.1223(3) 0.3978(2) 0.0861(2) 0.0193(5) Uani 1 1 d . . . . .
H18 H 0.028663 0.412844 0.078750 0.023 Uiso 1 1 calc R U . . .
C19 C 0.3530(3) 0.0504(2) 0.0338(2) 0.0238(5) Uani 1 1 d . . . . .
H19A H 0.413537 0.080321 -0.024155 0.036 Uiso 1 1 calc R U . . .
H19B H 0.318089 -0.058842 0.007308 0.036 Uiso 1 1 calc R U . . .
H19C H 0.421047 0.109561 0.126764 0.036 Uiso 1 1 calc R U . . .
C20 C 0.7266(3) 0.5255(2) 0.4216(2) 0.0207(5) Uani 1 1 d . . . . .
H20 H 0.695253 0.603526 0.427475 0.025 Uiso 1 1 calc R U . . .
C21 C 0.7155(3) 0.4712(2) 0.5171(2) 0.0238(5) Uani 1 1 d . . . . .
H21 H 0.676726 0.512765 0.588486 0.029 Uiso 1 1 calc R U . . .
C22 C 0.7602(3) 0.3573(2) 0.5100(2) 0.0218(5) Uani 1 1 d . . . . .
H22 H 0.752940 0.321359 0.576266 0.026 Uiso 1 1 calc R U . . .
C23 C 0.8158(3) 0.2961(2) 0.4050(2) 0.0242(5) Uani 1 1 d . . . . .
H23 H 0.845804 0.217261 0.398933 0.029 Uiso 1 1 calc R U . . .
C24 C 0.8278(3) 0.3494(2) 0.3092(2) 0.0201(5) Uani 1 1 d . . . . .
H24 H 0.866081 0.307323 0.237644 0.024 Uiso 1 1 calc R U . . .
C25 C 0.7834(2) 0.4655(2) 0.3176(2) 0.0154(5) Uani 1 1 d . . . . .

loop_
_atom_site_aniso_label
_atom_site_aniso_U_11
_atom_site_aniso_U_22
_atom_site_aniso_U_33
_atom_site_aniso_U_23
_atom_site_aniso_U_13
_atom_site_aniso_U_12
S1 0.0208(4) 0.0162(3) 0.0155(4) 0.0071(3) 0.0098(3) 0.0130(3)
O1 0.0214(8) 0.0152(7) 0.0169(8) 0.0058(6) 0.0079(6) 0.0122(6)
O2 0.0209(8) 0.0168(7) 0.0248(9) 0.0077(7) 0.0076(7) 0.0106(6)
C1 0.0284(13) 0.0148(9) 0.0153(11) 0.0042(9) 0.0077(10) 0.0103(9)
C2 0.0330(13) 0.0145(9) 0.0200(12) 0.0044(9) 0.0122(11) 0.0078(9)
C3 0.0242(12) 0.0179(10) 0.0200(12) -0.0003(10) 0.0113(10) 0.0076(9)
C4 0.0257(12) 0.0207(10) 0.0165(12) 0.0021(9) 0.0068(10) 0.0144(9)
C5 0.0250(12) 0.0174(10) 0.0159(11) 0.0060(9) 0.0098(10) 0.0127(9)
C6 0.0255(12) 0.0140(9) 0.0127(11) 0.0030(9) 0.0098(9) 0.0118(9)
C7 0.0209(12) 0.0185(10) 0.0124(11) 0.0067(9) 0.0078(9) 0.0134(9)
C8 0.0227(11) 0.0179(10) 0.0108(11) 0.0072(9) 0.0083(9) 0.0123(9)
C9 0.0207(12) 0.0194(10) 0.0099(10) 0.0064(8) 0.0079(9) 0.0139(9)
C10 0.0225(11) 0.0185(10) 0.0114(11) 0.0064(9) 0.0092(9) 0.0130(9)
C11 0.0318(13) 0.0198(10) 0.0139(11) 0.0070(9) 0.0106(10) 0.0187(10)
C12 0.0224(12) 0.0274(11) 0.0132(11) 0.0091(9) 0.0091(9) 0.0183(9)
C13 0.0214(12) 0.0248(11) 0.0106(11) 0.0076(9) 0.0095(9) 0.0145(9)
C14 0.0202(11) 0.0206(10) 0.0095(10) 0.0068(9) 0.0094(9) 0.0135(9)
C15 0.0172(11) 0.0224(10) 0.0130(11) 0.0086(9) 0.0079(9) 0.0137(9)
C16 0.0220(11) 0.0181(10) 0.0139(11) 0.0075(9) 0.0088(9) 0.0116(9)
C17 0.0192(12) 0.0247(11) 0.0158(12) 0.0086(10) 0.0097(10) 0.0109(9)
C18 0.0213(12) 0.0295(11) 0.0168(12) 0.0115(10) 0.0120(10) 0.0180(10)
C19 0.0256(12) 0.0192(10) 0.0316(14) 0.0116(10) 0.0102(11) 0.0140(9)
C20 0.0276(12) 0.0196(10) 0.0202(12) 0.0083(9) 0.0106(10) 0.0152(9)
C21 0.0353(13) 0.0247(11) 0.0170(12) 0.0089(10) 0.0141(11) 0.0172(10)
C22 0.0264(12) 0.0206(10) 0.0194(12) 0.0107(9) 0.0066(10) 0.0096(9)
C23 0.0318(13) 0.0204(10) 0.0261(13) 0.0115(10) 0.0086(11) 0.0163(10)
C24 0.0273(12) 0.0205(10) 0.0181(12) 0.0073(9) 0.0108(10) 0.0162(9)
C25 0.0167(10) 0.0135(9) 0.0150(11) 0.0050(9) 0.0038(9) 0.0073(8)

loop_
_atom_type_symbol
_atom_type_description
_atom_type_scat_dispersion_real
_atom_type_scat_dispersion_imag
_atom_type_scat_source
C C 0.0033 0.0016 'International Tables Vol C Tables 4.2.6.8 and 6.1.1.4'
H H 0.0000 0.0000 'International Tables Vol C Tables 4.2.6.8 and 6.1.1.4'
O O 0.0106 0.0060 'International Tables Vol C Tables 4.2.6.8 and 6.1.1.4'
S S 0.1246 0.1234 'International Tables Vol C Tables 4.2.6.8 and 6.1.1.4'

loop_
_geom_angle_atom_site_label_1
_geom_angle_atom_site_label_2
_geom_angle_atom_site_label_3
_geom_angle
_geom_angle_site_symmetry_1
_geom_angle_site_symmetry_3
_geom_angle_publ_flag
C8 S1 C25 104.39(9) . . ?
C10 O1 C7 106.36(14) . . ?
C16 O2 C19 116.72(17) . . ?
C2 C1 C6 120.1(2) . . ?
C2 C1 H1 120.0 . . ?
C6 C1 H1 120.0 . . ?
C3 C2 C1 120.81(18) . . ?
C3 C2 H2 119.6 . . ?
C1 C2 H2 119.6 . . ?
C2 C3 C4 119.4(2) . . ?
C2 C3 H3 120.3 . . ?
C4 C3 H3 120.3 . . ?
C5 C4 C3 120.2(2) . . ?
C5 C4 H4 119.9 . . ?
C3 C4 H4 119.9 . . ?
C4 C5 C6 120.91(18) . . ?
C4 C5 H5 119.5 . . ?
C6 C5 H5 119.5 . . ?
C5 C6 C1 118.6(2) . . ?
C5 C6 C7 120.43(17) . . ?
C1 C6 C7 120.96(18) . . ?
C8 C7 O1 110.19(17) . . ?
C8 C7 C6 133.96(17) . . ?
O1 C7 C6 115.85(15) . . ?
C7 C8 C9 106.87(16) . . ?
C7 C8 S1 123.62(16) . . ?
C9 C8 S1 128.97(15) . . ?
C10 C9 C14 119.50(18) . . ?
C10 C9 C8 105.03(17) . . ?
C14 C9 C8 135.47(17) . . ?
O1 C10 C9 111.49(17) . . ?
O1 C10 C11 123.78(17) . . ?
C9 C10 C11 124.72(19) . . ?
C12 C11 C10 116.12(18) . . ?
C12 C11 H11 121.9 . . ?
C10 C11 H11 121.9 . . ?
C11 C12 C13 122.00(19) . . ?
C11 C12 H12 119.0 . . ?
C13 C12 H12 119.0 . . ?
C18 C13 C12 121.33(18) . . ?
C18 C13 C14 117.70(18) . . ?
C12 C13 C14 120.96(19) . . ?
C15 C14 C9 123.37(18) . . ?
C15 C14 C13 119.98(19) . . ?
C9 C14 C13 116.64(17) . . ?
C16 C15 C14 119.88(18) . . ?
C16 C15 H15 120.1 . . ?
C14 C15 H15 120.1 . . ?
C15 C16 O2 124.46(18) . . ?
C15 C16 C17 121.04(18) . . ?
O2 C16 C17 114.51(18) . . ?
C18 C17 C16 119.4(2) . . ?
C18 C17 H17 120.3 . . ?
C16 C17 H17 120.3 . . ?
C17 C18 C13 121.98(19) . . ?
C17 C18 H18 119.0 . . ?
C13 C18 H18 119.0 . . ?
O2 C19 H19A 109.5 . . ?
O2 C19 H19B 109.5 . . ?
H19A C19 H19B 109.5 . . ?
O2 C19 H19C 109.5 . . ?
H19A C19 H19C 109.5 . . ?
H19B C19 H19C 109.5 . . ?
C25 C20 C21 119.69(18) . . ?
C25 C20 H20 120.2 . . ?
C21 C20 H20 120.2 . . ?
C22 C21 C20 121.0(2) . . ?
C22 C21 H21 119.5 . . ?
C20 C21 H21 119.5 . . ?
C21 C22 C23 119.32(19) . . ?
C21 C22 H22 120.3 . . ?
C23 C22 H22 120.3 . . ?
C24 C23 C22 120.33(18) . . ?
C24 C23 H23 119.8 . . ?
C22 C23 H23 119.8 . . ?
C23 C24 C25 119.99(19) . . ?
C23 C24 H24 120.0 . . ?
C25 C24 H24 120.0 . . ?
C20 C25 C24 119.70(18) . . ?
C20 C25 S1 124.60(14) . . ?
C24 C25 S1 115.70(15) . . ?

loop_
_geom_bond_atom_site_label_1
_geom_bond_atom_site_label_2
_geom_bond_distance
_geom_bond_site_symmetry_2
_geom_bond_publ_flag
S1 C8 1.7567(19) . ?
S1 C25 1.7796(19) . ?
O1 C10 1.370(2) . ?
O1 C7 1.382(2) . ?
O2 C16 1.374(2) . ?
O2 C19 1.426(2) . ?
C1 C2 1.384(3) . ?
C1 C6 1.405(3) . ?
C1 H1 0.9500 . ?
C2 C3 1.384(3) . ?
C2 H2 0.9500 . ?
C3 C4 1.398(3) . ?
C3 H3 0.9500 . ?
C4 C5 1.377(3) . ?
C4 H4 0.9500 . ?
C5 C6 1.398(3) . ?
C5 H5 0.9500 . ?
C6 C7 1.452(3) . ?
C7 C8 1.374(3) . ?
C8 C9 1.446(3) . ?
C9 C10 1.380(3) . ?
C9 C14 1.424(3) . ?
C10 C11 1.408(3) . ?
C11 C12 1.369(3) . ?
C11 H11 0.9500 . ?
C12 C13 1.425(3) . ?
C12 H12 0.9500 . ?
C13 C18 1.415(3) . ?
C13 C14 1.426(3) . ?
C14 C15 1.416(3) . ?
C15 C16 1.370(3) . ?
C15 H15 0.9500 . ?
C16 C17 1.414(3) . ?
C17 C18 1.368(3) . ?
C17 H17 0.9500 . ?
C18 H18 0.9500 . ?
C19 H19A 0.9800 . ?
C19 H19B 0.9800 . ?
C19 H19C 0.9800 . ?
C20 C25 1.384(3) . ?
C20 C21 1.387(3) . ?
C20 H20 0.9500 . ?
C21 C22 1.384(3) . ?
C21 H21 0.9500 . ?
C22 C23 1.389(3) . ?
C22 H22 0.9500 . ?
C23 C24 1.383(3) . ?
C23 H23 0.9500 . ?
C24 C25 1.401(3) . ?
C24 H24 0.9500 . ?

loop_
_geom_torsion_atom_site_label_1
_geom_torsion_atom_site_label_2
_geom_torsion_atom_site_label_3
_geom_torsion_atom_site_label_4
_geom_torsion
_geom_torsion_site_symmetry_1
_geom_torsion_site_symmetry_2
_geom_torsion_site_symmetry_3
_geom_torsion_site_symmetry_4
_geom_torsion_publ_flag
C6 C1 C2 C3 0.2(3) . . . . ?
C1 C2 C3 C4 -0.5(3) . . . . ?
C2 C3 C4 C5 0.4(3) . . . . ?
C3 C4 C5 C6 -0.1(3) . . . . ?
C4 C5 C6 C1 -0.2(3) . . . . ?
C4 C5 C6 C7 -179.23(18) . . . . ?
C2 C1 C6 C5 0.1(3) . . . . ?
C2 C1 C6 C7 179.21(19) . . . . ?
C10 O1 C7 C8 2.2(2) . . . . ?
C10 O1 C7 C6 -177.23(16) . . . . ?
C5 C6 C7 C8 -36.2(3) . . . . ?
C1 C6 C7 C8 144.7(2) . . . . ?
C5 C6 C7 O1 143.02(18) . . . . ?
C1 C6 C7 O1 -36.0(3) . . . . ?
O1 C7 C8 C9 -1.3(2) . . . . ?
C6 C7 C8 C9 178.0(2) . . . . ?
O1 C7 C8 S1 170.96(13) . . . . ?
C6 C7 C8 S1 -9.8(3) . . . . ?
C25 S1 C8 C7 111.83(18) . . . . ?
C25 S1 C8 C9 -77.71(19) . . . . ?
C7 C8 C9 C10 -0.1(2) . . . . ?
S1 C8 C9 C10 -171.81(15) . . . . ?
C7 C8 C9 C14 179.8(2) . . . . ?
S1 C8 C9 C14 8.1(3) . . . . ?
C7 O1 C10 C9 -2.3(2) . . . . ?
C7 O1 C10 C11 176.76(18) . . . . ?
C14 C9 C10 O1 -178.43(16) . . . . ?
C8 C9 C10 O1 1.5(2) . . . . ?
C14 C9 C10 C11 2.5(3) . . . . ?
C8 C9 C10 C11 -177.55(18) . . . . ?
O1 C10 C11 C12 -179.90(18) . . . . ?
C9 C10 C11 C12 -1.0(3) . . . . ?
C10 C11 C12 C13 -0.9(3) . . . . ?
C11 C12 C13 C18 -177.89(19) . . . . ?
C11 C12 C13 C14 1.2(3) . . . . ?
C10 C9 C14 C15 177.01(18) . . . . ?
C8 C9 C14 C15 -2.9(4) . . . . ?
C10 C9 C14 C13 -2.1(3) . . . . ?
C8 C9 C14 C13 178.0(2) . . . . ?
C18 C13 C14 C15 0.3(3) . . . . ?
C12 C13 C14 C15 -178.78(18) . . . . ?
C18 C13 C14 C9 179.46(17) . . . . ?
C12 C13 C14 C9 0.3(3) . . . . ?
C9 C14 C15 C16 -178.72(17) . . . . ?
C13 C14 C15 C16 0.3(3) . . . . ?
C14 C15 C16 O2 179.10(17) . . . . ?
C14 C15 C16 C17 -0.8(3) . . . . ?
C19 O2 C16 C15 1.7(3) . . . . ?
C19 O2 C16 C17 -178.43(17) . . . . ?
C15 C16 C17 C18 0.6(3) . . . . ?
O2 C16 C17 C18 -179.33(18) . . . . ?
C16 C17 C18 C13 0.1(3) . . . . ?
C12 C13 C18 C17 178.54(18) . . . . ?
C14 C13 C18 C17 -0.6(3) . . . . ?
C25 C20 C21 C22 -0.2(3) . . . . ?
C20 C21 C22 C23 -0.4(3) . . . . ?
C21 C22 C23 C24 0.6(3) . . . . ?
C22 C23 C24 C25 -0.1(3) . . . . ?
C21 C20 C25 C24 0.6(3) . . . . ?
C21 C20 C25 S1 -179.12(17) . . . . ?
C23 C24 C25 C20 -0.5(3) . . . . ?
C23 C24 C25 S1 179.28(16) . . . . ?
C8 S1 C25 C20 -4.7(2) . . . . ?
C8 S1 C25 C24 175.51(16) . . . . ?
